data_2226817
loop_
_publ_author_name
'Fun, Hoong-Kun'
'Yeap, Chin Sing'
'Rai, Sankappa'
'Isloor, Arun M.'
'Shetty, Prakash'

_publ_section_title
;
 4,6-Dimethoxy-2-(methylsulfonyl)pyrimidine
;
_journal_coeditor_code CI5121
_journal_issue 8
_journal_name_full 'Acta Crystallographica Section E'
_journal_page_first o1913
_journal_paper_doi 10.1107/S1600536810025067
_journal_volume 66
_journal_year 2010
_chemical_formula_iupac 'C7 H10 N2 O4 S'
_chemical_formula_moiety 'C7 H10 N2 O4 S'
_chemical_formula_sum 'C7 H10 N2 O4 S'
_chemical_formula_weight 218.23
_chemical_name_systematic
;
4,6-Dimethoxy-2-(methylsulfonyl)pyrimidine
;
_space_group_IT_number 2
_symmetry_cell_setting triclinic
_symmetry_space_group_name_Hall '-P 1'
_symmetry_space_group_name_H-M 'P -1'
_atom_sites_solution_hydrogens geom
_atom_sites_solution_primary direct
_atom_sites_solution_secondary difmap
_audit_creation_method SHELXL-97
_cell_angle_alpha 108.457(8)
_cell_angle_beta 92.774(8)
_cell_angle_gamma 98.504(8)
_cell_formula_units_Z 4
_cell_length_a 8.349(2)
_cell_length_b 11.067(3)
_cell_length_c 11.438(3)
_cell_measurement_reflns_used 8362
_cell_measurement_temperature 296(2)
_cell_measurement_theta_max 32.12
_cell_measurement_theta_min 2.24
_cell_volume 986.3(4)
_computing_cell_refinement 'SAINT (Bruker, 2009)'
_computing_data_collection 'APEX2 (Bruker, 2009)'
_computing_data_reduction 'SAINT (Bruker, 2009)'
_computing_molecular_graphics 'SHELXTL (Sheldrick, 2008)'
_computing_publication_material
;
SHELXTL (Sheldrick, 2008) and PLATON (Spek, 2009)
;
_computing_structure_refinement 'SHELXTL (Sheldrick, 2008)'
_computing_structure_solution 'SHELXTL (Sheldrick, 2008)'
_diffrn_ambient_temperature 296(2)
_diffrn_measured_fraction_theta_full 0.988
_diffrn_measured_fraction_theta_max 0.988
_diffrn_measurement_device_type 'Bruker APEXII DUO CCD area-detector'
_diffrn_measurement_method '\f and \w scans'
_diffrn_radiation_monochromator graphite
_diffrn_radiation_source 'fine-focus sealed tube'
_diffrn_radiation_type MoK\a
_diffrn_radiation_wavelength 0.71073
_diffrn_reflns_av_R_equivalents 0.0424
_diffrn_reflns_av_sigmaI/netI 0.0375
_diffrn_reflns_limit_h_max 12
_diffrn_reflns_limit_h_min -12
_diffrn_reflns_limit_k_max 16
_diffrn_reflns_limit_k_min -16
_diffrn_reflns_limit_l_max 16
_diffrn_reflns_limit_l_min -17
_diffrn_reflns_number 29277
_diffrn_reflns_theta_full 32.50
_diffrn_reflns_theta_max 32.50
_diffrn_reflns_theta_min 1.89
_diffrn_standards_number 0
_exptl_absorpt_coefficient_mu 0.320
_exptl_absorpt_correction_T_max 0.9737
_exptl_absorpt_correction_T_min 0.8885
_exptl_absorpt_correction_type multi-scan
_exptl_absorpt_process_details '(<i>SADABS</i>; Bruker, 2009)'
_exptl_crystal_colour colourless
_exptl_crystal_density_diffrn 1.470
_exptl_crystal_density_method 'not measured'
_exptl_crystal_description Plate
_exptl_crystal_F_000 456
_exptl_crystal_size_max 0.38
_exptl_crystal_size_mid 0.30
_exptl_crystal_size_min 0.08
_refine_diff_density_max 0.503
_refine_diff_density_min -0.503
_refine_ls_extinction_method none
_refine_ls_goodness_of_fit_ref 1.078
_refine_ls_hydrogen_treatment constr
_refine_ls_matrix_type full
_refine_ls_number_parameters 259
_refine_ls_number_reflns 7063
_refine_ls_number_restraints 0
_refine_ls_restrained_S_all 1.078
_refine_ls_R_factor_all 0.0729
_refine_ls_R_factor_gt 0.0435
_refine_ls_shift/su_max 0.001
_refine_ls_shift/su_mean 0.000
_refine_ls_structure_factor_coef Fsqd
_refine_ls_weighting_details 'calc w=1/[\s^2^(Fo^2^)+(0.0771P)^2^+0.1962P] where P=(Fo^2^+2Fc^2^)/3'
_refine_ls_weighting_scheme calc
_refine_ls_wR_factor_gt 0.1240
_refine_ls_wR_factor_ref 0.1560
_reflns_number_gt 4866
_reflns_number_total 7063
_reflns_threshold_expression I>2\s(I)
_cod_data_source_file ci5121.cif
_cod_data_source_block I
_cod_original_cell_volume 986.4(4)
_cod_database_code 2226817
_cod_database_fobs_code 2226817

loop_
_symmetry_equiv_pos_as_xyz
'x, y, z'
'-x, -y, -z'

loop_
_atom_site_type_symbol
_atom_site_label
_atom_site_fract_x
_atom_site_fract_y
_atom_site_fract_z
_atom_site_U_iso_or_equiv
_atom_site_adp_type
_atom_site_calc_flag
_atom_site_refinement_flags
_atom_site_occupancy
_atom_site_disorder_assembly
_atom_site_disorder_group
S S1A -0.01034(4) 0.04422(4) 0.19330(4) 0.03856(12) Uani d . 1 . .
O O1A -0.02361(19) 0.10070(16) 0.32304(15) 0.0632(4) Uani d . 1 . .
O O2A -0.08995(15) 0.09457(13) 0.10934(15) 0.0518(3) Uani d . 1 . .
O O3A 0.50597(16) 0.29863(13) 0.14202(15) 0.0528(3) Uani d . 1 . .
O O4A 0.51835(16) -0.11116(13) 0.16945(16) 0.0543(3) Uani d . 1 . .
N N1A 0.26662(16) 0.17382(13) 0.16027(13) 0.0362(3) Uani d . 1 . .
N N2A 0.27464(15) -0.03547(13) 0.17789(13) 0.0364(3) Uani d . 1 . .
C C1A 0.20400(17) 0.06224(14) 0.17287(14) 0.0334(3) Uani d . 1 . .
C C2A 0.43408(19) -0.01755(16) 0.16718(16) 0.0386(3) Uani d . 1 . .
C C3A 0.51867(19) 0.09495(18) 0.15559(17) 0.0435(4) Uani d . 1 . .
H H3AA 0.6304 0.1068 0.1502 0.052 Uiso calc R 1 . .
C C4A 0.42742(19) 0.18858(16) 0.15246(15) 0.0378(3) Uani d . 1 . .
C C5A 0.4131(3) 0.3951(2) 0.1326(3) 0.0608(5) Uani d . 1 . .
H H5AA 0.4838 0.4653 0.1194 0.091 Uiso calc R 1 . .
H H5AB 0.3635 0.4268 0.2078 0.091 Uiso calc R 1 . .
H H5AC 0.3300 0.3577 0.0642 0.091 Uiso calc R 1 . .
C C6A 0.4289(3) -0.2300(2) 0.1768(3) 0.0630(6) Uani d . 1 . .
H H6AA 0.5032 -0.2872 0.1814 0.095 Uiso calc R 1 . .
H H6AB 0.3525 -0.2704 0.1045 0.095 Uiso calc R 1 . .
H H6AC 0.3714 -0.2116 0.2494 0.095 Uiso calc R 1 . .
C C7A -0.0758(2) -0.12239(17) 0.1485(2) 0.0476(4) Uani d . 1 . .
H H7AA -0.1909 -0.1400 0.1536 0.071 Uiso calc R 1 . .
H H7AB -0.0197 -0.1571 0.2024 0.071 Uiso calc R 1 . .
H H7AC -0.0529 -0.1618 0.0648 0.071 Uiso calc R 1 . .
S S1B 0.91824(6) 0.54889(4) 0.18573(4) 0.04122(12) Uani d . 1 . .
O O1B 1.0732(2) 0.63051(15) 0.21079(16) 0.0655(4) Uani d . 1 . .
O O2B 0.8041(2) 0.56321(17) 0.09628(13) 0.0639(4) Uani d . 1 . .
O O3B 0.7212(2) 0.42513(15) 0.54172(14) 0.0673(5) Uani d . 1 . .
O O4B 0.6688(2) 0.83263(14) 0.52687(15) 0.0629(4) Uani d . 1 . .
N N1B 0.78624(19) 0.69578(14) 0.36974(14) 0.0437(3) Uani d . 1 . .
N N2B 0.81160(19) 0.48548(14) 0.37722(13) 0.0414(3) Uani d . 1 . .
C C1B 0.8263(2) 0.57971(16) 0.32927(15) 0.0382(3) Uani d . 1 . .
C C2B 0.7173(2) 0.71868(18) 0.47615(17) 0.0471(4) Uani d . 1 . .
C C3B 0.6896(3) 0.6287(2) 0.53590(18) 0.0574(5) Uani d . 1 . .
H H3BA 0.6383 0.6454 0.6084 0.069 Uiso calc R 1 . .
C C4B 0.7415(3) 0.51237(18) 0.48331(17) 0.0479(4) Uani d . 1 . .
C C5B 0.7711(4) 0.3023(2) 0.4853(2) 0.0658(6) Uani d . 1 . .
H H5BA 0.7710 0.2564 0.5438 0.099 Uiso calc R 1 . .
H H5BB 0.8787 0.3163 0.4607 0.099 Uiso calc R 1 . .
H H5BC 0.6967 0.2525 0.4138 0.099 Uiso calc R 1 . .
C C6B 0.7263(4) 0.9364(2) 0.4804(2) 0.0717(7) Uani d . 1 . .
H H6BA 0.7075 1.0168 0.5370 0.108 Uiso calc R 1 . .
H H6BB 0.6689 0.9210 0.4009 0.108 Uiso calc R 1 . .
H H6BC 0.8408 0.9406 0.4725 0.108 Uiso calc R 1 . .
C C7B 0.9425(3) 0.38667(19) 0.1441(2) 0.0596(6) Uani d . 1 . .
H H7BA 0.9860 0.3620 0.0655 0.089 Uiso calc R 1 . .
H H7BB 0.8389 0.3332 0.1384 0.089 Uiso calc R 1 . .
H H7BC 1.0160 0.3758 0.2058 0.089 Uiso calc R 1 . .

loop_
_atom_site_aniso_label
_atom_site_aniso_U_11
_atom_site_aniso_U_22
_atom_site_aniso_U_33
_atom_site_aniso_U_12
_atom_site_aniso_U_13
_atom_site_aniso_U_23
S1A 0.02471(18) 0.03529(19) 0.0583(3) 0.00757(13) 0.01261(15) 0.01667(17)
O1A 0.0498(8) 0.0687(9) 0.0636(9) 0.0117(7) 0.0238(7) 0.0079(7)
O2A 0.0291(6) 0.0482(7) 0.0888(10) 0.0116(5) 0.0074(6) 0.0351(7)
O3A 0.0338(6) 0.0503(7) 0.0794(10) -0.0034(5) 0.0040(6) 0.0332(7)
O4A 0.0313(6) 0.0516(7) 0.0890(10) 0.0153(5) 0.0114(6) 0.0311(7)
N1A 0.0264(6) 0.0368(6) 0.0450(7) 0.0026(5) 0.0036(5) 0.0143(5)
N2A 0.0255(6) 0.0385(6) 0.0472(7) 0.0077(5) 0.0063(5) 0.0156(6)
C1A 0.0226(6) 0.0364(7) 0.0410(8) 0.0041(5) 0.0052(5) 0.0126(6)
C2A 0.0265(7) 0.0440(8) 0.0473(9) 0.0093(6) 0.0055(6) 0.0159(7)
C3A 0.0235(7) 0.0518(9) 0.0575(10) 0.0048(6) 0.0060(6) 0.0216(8)
C4A 0.0283(7) 0.0419(8) 0.0433(8) 0.0003(6) 0.0034(6) 0.0167(6)
C5A 0.0500(11) 0.0536(11) 0.0890(16) 0.0007(9) 0.0077(10) 0.0411(11)
C6A 0.0476(11) 0.0511(11) 0.1001(18) 0.0169(9) 0.0138(11) 0.0339(11)
C7A 0.0319(8) 0.0385(8) 0.0761(13) 0.0027(6) 0.0102(8) 0.0249(8)
S1B 0.0485(2) 0.0379(2) 0.0431(2) 0.01011(16) 0.01501(17) 0.01859(16)
O1B 0.0583(9) 0.0610(9) 0.0768(10) -0.0036(7) 0.0250(8) 0.0258(8)
O2B 0.0830(12) 0.0751(10) 0.0444(7) 0.0300(9) 0.0083(7) 0.0269(7)
O3B 0.1028(14) 0.0552(8) 0.0543(8) 0.0157(8) 0.0304(8) 0.0283(7)
O4B 0.0800(11) 0.0481(8) 0.0605(9) 0.0220(7) 0.0250(8) 0.0102(7)
N1B 0.0480(8) 0.0403(7) 0.0440(8) 0.0111(6) 0.0096(6) 0.0132(6)
N2B 0.0465(8) 0.0401(7) 0.0396(7) 0.0060(6) 0.0089(6) 0.0160(6)
C1B 0.0382(8) 0.0395(8) 0.0376(8) 0.0067(6) 0.0064(6) 0.0134(6)
C2B 0.0506(10) 0.0433(9) 0.0442(9) 0.0100(7) 0.0103(7) 0.0084(7)
C3B 0.0775(15) 0.0518(11) 0.0430(10) 0.0119(10) 0.0243(9) 0.0126(8)
C4B 0.0593(11) 0.0450(9) 0.0394(9) 0.0040(8) 0.0115(8) 0.0151(7)
C5B 0.0955(19) 0.0489(11) 0.0579(13) 0.0094(11) 0.0111(12) 0.0255(10)
C6B 0.104(2) 0.0477(11) 0.0687(14) 0.0285(12) 0.0197(13) 0.0182(10)
C7B 0.0803(15) 0.0423(10) 0.0653(13) 0.0231(9) 0.0347(11) 0.0206(9)

loop_
_atom_type_symbol
_atom_type_description
_atom_type_scat_dispersion_real
_atom_type_scat_dispersion_imag
_atom_type_scat_source
C C 0.0033 0.0016 'International Tables Vol C Tables 4.2.6.8 and 6.1.1.4'
H H 0.0000 0.0000 'International Tables Vol C Tables 4.2.6.8 and 6.1.1.4'
N N 0.0061 0.0033 'International Tables Vol C Tables 4.2.6.8 and 6.1.1.4'
O O 0.0106 0.0060 'International Tables Vol C Tables 4.2.6.8 and 6.1.1.4'
S S 0.1246 0.1234 'International Tables Vol C Tables 4.2.6.8 and 6.1.1.4'

loop_
_geom_angle_atom_site_label_1
_geom_angle_atom_site_label_2
_geom_angle_atom_site_label_3
_geom_angle_site_symmetry_1
_geom_angle_site_symmetry_3
_geom_angle
_geom_angle_publ_flag
O1A S1A O2A . . 117.87(10) ?
O1A S1A C7A . . 109.37(10) ?
O2A S1A C7A . . 109.13(9) ?
O1A S1A C1A . . 107.07(8) ?
O2A S1A C1A . . 108.07(8) ?
C7A S1A C1A . . 104.49(8) ?
C4A O3A C5A . . 118.66(14) ?
C2A O4A C6A . . 117.66(14) ?
C1A N1A C4A . . 113.74(14) ?
C1A N2A C2A . . 113.88(14) ?
N2A C1A N1A . . 130.25(14) ?
N2A C1A S1A . . 115.13(11) ?
N1A C1A S1A . . 114.55(11) ?
N2A C2A O4A . . 119.16(15) ?
N2A C2A C3A . . 123.00(15) ?
O4A C2A C3A . . 117.83(15) ?
C4A C3A C2A . . 116.11(15) ?
C4A C3A H3AA . . 121.9 ?
C2A C3A H3AA . . 121.9 ?
O3A C4A N1A . . 119.54(15) ?
O3A C4A C3A . . 117.47(15) ?
N1A C4A C3A . . 122.99(15) ?
O3A C5A H5AA . . 109.5 ?
O3A C5A H5AB . . 109.5 ?
H5AA C5A H5AB . . 109.5 ?
O3A C5A H5AC . . 109.5 ?
H5AA C5A H5AC . . 109.5 ?
H5AB C5A H5AC . . 109.5 ?
O4A C6A H6AA . . 109.5 ?
O4A C6A H6AB . . 109.5 ?
H6AA C6A H6AB . . 109.5 ?
O4A C6A H6AC . . 109.5 ?
H6AA C6A H6AC . . 109.5 ?
H6AB C6A H6AC . . 109.5 ?
S1A C7A H7AA . . 109.5 ?
S1A C7A H7AB . . 109.5 ?
H7AA C7A H7AB . . 109.5 ?
S1A C7A H7AC . . 109.5 ?
H7AA C7A H7AC . . 109.5 ?
H7AB C7A H7AC . . 109.5 ?
O1B S1B O2B . . 117.30(11) ?
O1B S1B C7B . . 110.02(12) ?
O2B S1B C7B . . 109.13(12) ?
O1B S1B C1B . . 107.47(9) ?
O2B S1B C1B . . 107.25(9) ?
C7B S1B C1B . . 104.92(9) ?
C4B O3B C5B . . 118.20(16) ?
C2B O4B C6B . . 117.81(17) ?
C1B N1B C2B . . 113.47(15) ?
C1B N2B C4B . . 113.85(15) ?
N2B C1B N1B . . 130.63(16) ?
N2B C1B S1B . . 115.98(12) ?
N1B C1B S1B . . 113.38(13) ?
N1B C2B O4B . . 119.64(18) ?
N1B C2B C3B . . 122.83(17) ?
O4B C2B C3B . . 117.51(17) ?
C2B C3B C4B . . 116.88(17) ?
C2B C3B H3BA . . 121.6 ?
C4B C3B H3BA . . 121.6 ?
O3B C4B N2B . . 119.62(17) ?
O3B C4B C3B . . 118.09(17) ?
N2B C4B C3B . . 122.29(17) ?
O3B C5B H5BA . . 109.5 ?
O3B C5B H5BB . . 109.5 ?
H5BA C5B H5BB . . 109.5 ?
O3B C5B H5BC . . 109.5 ?
H5BA C5B H5BC . . 109.5 ?
H5BB C5B H5BC . . 109.5 ?
O4B C6B H6BA . . 109.5 ?
O4B C6B H6BB . . 109.5 ?
H6BA C6B H6BB . . 109.5 ?
O4B C6B H6BC . . 109.5 ?
H6BA C6B H6BC . . 109.5 ?
H6BB C6B H6BC . . 109.5 ?
S1B C7B H7BA . . 109.5 ?
S1B C7B H7BB . . 109.5 ?
H7BA C7B H7BB . . 109.5 ?
S1B C7B H7BC . . 109.5 ?
H7BA C7B H7BC . . 109.5 ?
H7BB C7B H7BC . . 109.5 ?

loop_
_geom_bond_atom_site_label_1
_geom_bond_atom_site_label_2
_geom_bond_site_symmetry_2
_geom_bond_distance
_geom_bond_publ_flag
S1A O1A . 1.4334(16) ?
S1A O2A . 1.4356(14) ?
S1A C7A . 1.7429(18) ?
S1A C1A . 1.8059(15) ?
O3A C4A . 1.338(2) ?
O3A C5A . 1.436(3) ?
O4A C2A . 1.342(2) ?
O4A C6A . 1.443(2) ?
N1A C1A . 1.322(2) ?
N1A C4A . 1.339(2) ?
N2A C1A . 1.321(2) ?
N2A C2A . 1.334(2) ?
C2A C3A . 1.386(2) ?
C3A C4A . 1.382(2) ?
C3A H3AA . 0.93 ?
C5A H5AA . 0.96 ?
C5A H5AB . 0.96 ?
C5A H5AC . 0.96 ?
C6A H6AA . 0.96 ?
C6A H6AB . 0.96 ?
C6A H6AC . 0.96 ?
C7A H7AA . 0.96 ?
C7A H7AB . 0.96 ?
C7A H7AC . 0.96 ?
S1B O1B . 1.4234(16) ?
S1B O2B . 1.4260(16) ?
S1B C7B . 1.751(2) ?
S1B C1B . 1.8018(17) ?
O3B C4B . 1.333(2) ?
O3B C5B . 1.441(3) ?
O4B C2B . 1.342(2) ?
O4B C6B . 1.442(3) ?
N1B C1B . 1.320(2) ?
N1B C2B . 1.339(2) ?
N2B C1B . 1.317(2) ?
N2B C4B . 1.340(2) ?
C2B C3B . 1.375(3) ?
C3B C4B . 1.381(3) ?
C3B H3BA . 0.93 ?
C5B H5BA . 0.96 ?
C5B H5BB . 0.96 ?
C5B H5BC . 0.96 ?
C6B H6BA . 0.96 ?
C6B H6BB . 0.96 ?
C6B H6BC . 0.96 ?
C7B H7BA . 0.96 ?
C7B H7BB . 0.96 ?
C7B H7BC . 0.96 ?

loop_
_geom_hbond_atom_site_label_D
_geom_hbond_atom_site_label_H
_geom_hbond_atom_site_label_A
_geom_hbond_site_symmetry_A
_geom_hbond_distance_DH
_geom_hbond_distance_HA
_geom_hbond_distance_DA
_geom_hbond_angle_DHA
_geom_hbond_publ_flag
C3A H3AA O2A 1_655 0.93 2.42 3.336(2) 169 yes
C5A H5AC O2B 2_665 0.96 2.55 3.303(3) 135 yes
C7A H7AA O4A 1_455 0.96 2.50 3.426(2) 161 yes

loop_
_geom_torsion_atom_site_label_1
_geom_torsion_atom_site_label_2
_geom_torsion_atom_site_label_3
_geom_torsion_atom_site_label_4
_geom_torsion_site_symmetry_1
_geom_torsion_site_symmetry_2
_geom_torsion_site_symmetry_3
_geom_torsion_site_symmetry_4
_geom_torsion
_geom_torsion_publ_flag
C2A N2A C1A N1A . . . . -0.7(3) ?
C2A N2A C1A S1A . . . . -177.62(12) ?
C4A N1A C1A N2A . . . . -0.6(3) ?
C4A N1A C1A S1A . . . . 176.33(12) ?
O1A S1A C1A N2A . . . . 91.31(14) ?
O2A S1A C1A N2A . . . . -140.77(13) ?
C7A S1A C1A N2A . . . . -24.64(15) ?
O1A S1A C1A N1A . . . . -86.07(14) ?
O2A S1A C1A N1A . . . . 41.86(14) ?
C7A S1A C1A N1A . . . . 157.98(13) ?
C1A N2A C2A O4A . . . . -179.19(16) ?
C1A N2A C2A C3A . . . . 1.8(2) ?
C6A O4A C2A N2A . . . . 3.3(3) ?
C6A O4A C2A C3A . . . . -177.70(18) ?
N2A C2A C3A C4A . . . . -1.6(3) ?
O4A C2A C3A C4A . . . . 179.42(16) ?
C5A O3A C4A N1A . . . . -3.4(3) ?
C5A O3A C4A C3A . . . . 177.06(19) ?
C1A N1A C4A O3A . . . . -178.65(15) ?
C1A N1A C4A C3A . . . . 0.8(2) ?
C2A C3A C4A O3A . . . . 179.63(16) ?
C2A C3A C4A N1A . . . . 0.1(3) ?
C4B N2B C1B N1B . . . . 1.4(3) ?
C4B N2B C1B S1B . . . . -179.50(13) ?
C2B N1B C1B N2B . . . . -1.2(3) ?
C2B N1B C1B S1B . . . . 179.75(13) ?
O1B S1B C1B N2B . . . . -110.99(15) ?
O2B S1B C1B N2B . . . . 122.06(15) ?
C7B S1B C1B N2B . . . . 6.09(18) ?
O1B S1B C1B N1B . . . . 68.23(16) ?
O2B S1B C1B N1B . . . . -58.72(16) ?
C7B S1B C1B N1B . . . . -174.69(15) ?
C1B N1B C2B O4B . . . . -179.21(18) ?
C1B N1B C2B C3B . . . . -0.8(3) ?
C6B O4B C2B N1B . . . . -14.0(3) ?
C6B O4B C2B C3B . . . . 167.5(2) ?
N1B C2B C3B C4B . . . . 2.1(3) ?
O4B C2B C3B C4B . . . . -179.4(2) ?
C5B O3B C4B N2B . . . . -2.2(3) ?
C5B O3B C4B C3B . . . . 178.3(2) ?
C1B N2B C4B O3B . . . . -179.31(19) ?
C1B N2B C4B C3B . . . . 0.2(3) ?
C2B C3B C4B O3B . . . . 177.7(2) ?
C2B C3B C4B N2B . . . . -1.8(3) ?
